data_4107919
loop_
_publ_author_name
'Joshua H. Palmer'
'Michael W. Day'
'Aaron D. Wilson'
'Lawrence M. Henling'
'Zeev Gross'
'Harry B. Gray'

_publ_contact_author
;       Michael W. Day
        Beckman Institute
        California Institute of Technology
        Pasadena, CA  91125
        USA
;
_publ_contact_author_email mikeday@caltech.edu
_publ_contact_author_fax '(626) 449 4159'
_publ_contact_author_phone '(626) 395 2734'
_publ_section_title
;
 Iridium Corroles
;
_journal_name_full 'Journal of the American Chemical Society'
_journal_page_first 7786
_journal_page_last 7787
_journal_paper_doi 10.1021/ja801049t
_journal_volume 130
_journal_year 2008
_chemical_formula_moiety 'C43 H18 N6 Br8 F15 Ir, 3(C H2 Cl2)'
_chemical_formula_sum 'C46 H24 Br8 Cl6 F15 Ir N6'
_chemical_formula_weight 1989.89
_chemical_name_systematic
; 
 ? 
;
_space_group_IT_number 2
_symmetry_cell_setting triclinic
_symmetry_space_group_name_Hall '-P 1'
_symmetry_space_group_name_H-M 'P -1'
_atom_sites_solution_hydrogens geom
_atom_sites_solution_primary direct
_atom_sites_solution_secondary difmap
_audit_creation_method SHELXL-97
_cell_angle_alpha 81.591(3)
_cell_angle_beta 76.344(3)
_cell_angle_gamma 86.714(3)
_cell_formula_units_Z 2
_cell_length_a 10.5456(5)
_cell_length_b 12.9293(6)
_cell_length_c 21.2776(9)
_cell_measurement_reflns_used 9503
_cell_measurement_temperature 100(2)
_cell_measurement_theta_max 43.28
_cell_measurement_theta_min 2.58
_cell_volume 2788.0(2)
_computing_cell_refinement 'Bruker SAINT-Plus v7.34A'
_computing_data_collection 'Bruker APEX2 v2.1-0'
_computing_data_reduction 'Bruker SAINT-Plus v7.34A'
_computing_molecular_graphics 'Bruker XP v5.1'
_computing_publication_material 'Bruker XCIF v6.12'
_computing_structure_refinement 'SHELXL-97 (Sheldrick, 1997)'
_computing_structure_solution 'SHELXS-97 (Sheldrick, 1990)'
_diffrn_ambient_temperature 100(2)
_diffrn_measured_fraction_theta_full 0.966
_diffrn_measured_fraction_theta_max 0.966
_diffrn_measurement_device_type 'Bruker KAPPA APEX II'
_diffrn_measurement_method '\w scans; 24 settings'
_diffrn_radiation_monochromator graphite
_diffrn_radiation_source 'fine-focus sealed tube'
_diffrn_radiation_type MoK\a
_diffrn_radiation_wavelength 0.71073
_diffrn_reflns_av_R_equivalents 0.0501
_diffrn_reflns_av_sigmaI/netI 0.0598
_diffrn_reflns_limit_h_max 20
_diffrn_reflns_limit_h_min -20
_diffrn_reflns_limit_k_max 22
_diffrn_reflns_limit_k_min -24
_diffrn_reflns_limit_l_max 40
_diffrn_reflns_limit_l_min -41
_diffrn_reflns_number 177276
_diffrn_reflns_theta_full 43.48
_diffrn_reflns_theta_max 43.48
_diffrn_reflns_theta_min 1.76
_exptl_absorpt_coefficient_mu 8.508
_exptl_absorpt_correction_T_max 0.7485
_exptl_absorpt_correction_T_min 0.4771
_exptl_absorpt_correction_type mult-scan
_exptl_absorpt_process_details SADABS
_exptl_crystal_colour 'Dark green'
_exptl_crystal_density_diffrn 2.370
_exptl_crystal_density_meas 0
_exptl_crystal_description Block
_exptl_crystal_F_000 1872
_exptl_crystal_size_max 0.46
_exptl_crystal_size_mid 0.25
_exptl_crystal_size_min 0.14
_refine_diff_density_max 4.350
_refine_diff_density_min -2.801
_refine_diff_density_rms 0.205
_refine_ls_extinction_method none
_refine_ls_goodness_of_fit_ref 1.534
_refine_ls_hydrogen_treatment Riding
_refine_ls_matrix_type 'Full matrix'
_refine_ls_number_parameters 764
_refine_ls_number_reflns 40945
_refine_ls_number_restraints 0
_refine_ls_restrained_S_all 1.534
_refine_ls_R_factor_all 0.0793
_refine_ls_R_factor_gt 0.0412
_refine_ls_shift/su_max 0.004
_refine_ls_shift/su_mean 0.000
_refine_ls_structure_factor_coef Fsqd
_refine_ls_weighting_details w=1/s^2^(Fo^2^)
_refine_ls_weighting_scheme sigma
_refine_ls_wR_factor_gt 0.0606
_refine_ls_wR_factor_ref 0.0634
_reflns_number_gt 28576
_reflns_number_total 40945
_reflns_threshold_expression >2sigma(I)
_cod_data_source_file ja801049t-file002.cif
_cod_data_source_block jhp106
_cod_depositor_comments
;
The following automatic conversions were performed:

'_atom_sites_solution_primary' value 'direct methods' was changed to
'direct'.

'_atom_sites_solution_secondary' value 'Difference Fourier map' was
changed to 'difmap'.

'_atom_sites_solution_hydrogens' value 'Geometric positions' was
changed to 'geom'.

Automatic conversion script
Id: cif_fix_values 6452 2018-10-05 10:23:21Z andrius 
;
_cod_database_code 4107919

loop_
_symmetry_equiv_pos_as_xyz
'x, y, z'
'-x, -y, -z'

loop_
_atom_site_label
_atom_site_type_symbol
_atom_site_fract_x
_atom_site_fract_y
_atom_site_fract_z
_atom_site_U_iso_or_equiv
_atom_site_adp_type
_atom_site_occupancy
_atom_site_symmetry_multiplicity
_atom_site_calc_flag
_atom_site_refinement_flags
_atom_site_disorder_assembly
_atom_site_disorder_group
Ir1 Ir 0.560019(7) 0.270687(5) 0.275920(3) 0.01126(1) Uani 1 1 d . . .
Br1 Br 0.39090(2) 0.149303(15) 0.555764(9) 0.02088(4) Uani 1 1 d . . .
Br2 Br 0.25179(2) -0.030717(15) 0.487514(9) 0.02090(4) Uani 1 1 d . . .
Br3 Br 0.28152(2) -0.050492(16) 0.189316(9) 0.02377(4) Uani 1 1 d . . .
Br4 Br 0.447405(19) 0.091096(15) 0.052778(9) 0.01956(4) Uani 1 1 d . . .
Br5 Br 0.818497(19) 0.462540(15) 0.007321(9) 0.01872(4) Uani 1 1 d . . .
Br6 Br 0.888359(19) 0.612941(15) 0.110081(9) 0.01980(4) Uani 1 1 d . . .
Br7 Br 0.76910(2) 0.562486(17) 0.416491(10) 0.02491(4) Uani 1 1 d . . .
Br8 Br 0.59667(2) 0.371509(15) 0.528405(9) 0.02058(4) Uani 1 1 d . . .
F1 F 0.47452(12) -0.14233(9) 0.31635(6) 0.0229(2) Uani 1 1 d . . .
F2 F 0.32988(14) -0.31564(9) 0.34418(6) 0.0266(3) Uani 1 1 d . . .
F3 F 0.06642(14) -0.29847(10) 0.38162(6) 0.0311(3) Uani 1 1 d . . .
F4 F -0.05305(12) -0.10660(11) 0.38206(7) 0.0333(3) Uani 1 1 d . . .
F5 F 0.09090(12) 0.06679(10) 0.34872(6) 0.0277(3) Uani 1 1 d . . .
F6 F 0.80991(12) 0.17667(9) 0.02822(6) 0.0233(3) Uani 1 1 d . . .
F7 F 0.82697(12) 0.19150(10) -0.10146(6) 0.0243(3) Uani 1 1 d . . .
F8 F 0.64193(13) 0.30268(10) -0.15479(5) 0.0246(3) Uani 1 1 d . . .
F9 F 0.44696(13) 0.40400(10) -0.07922(6) 0.0258(3) Uani 1 1 d . . .
F10 F 0.43096(12) 0.39254(9) 0.04996(5) 0.0221(2) Uani 1 1 d . . .
F11 F 1.00874(12) 0.49297(10) 0.25991(6) 0.0251(3) Uani 1 1 d . . .
F12 F 1.13093(12) 0.67522(11) 0.24735(6) 0.0287(3) Uani 1 1 d . . .
F13 F 0.99359(13) 0.85869(10) 0.24264(7) 0.0313(3) Uani 1 1 d . . .
F14 F 0.73364(14) 0.85997(10) 0.25307(8) 0.0415(4) Uani 1 1 d . . .
F15 F 0.61068(12) 0.67769(9) 0.26257(7) 0.0325(3) Uani 1 1 d . . .
N1 N 0.46542(15) 0.19314(11) 0.35809(7) 0.0129(3) Uani 1 1 d . . .
N2 N 0.49405(15) 0.18256(12) 0.22186(7) 0.0138(3) Uani 1 1 d . . .
N3 N 0.66393(14) 0.36178(11) 0.20009(7) 0.0125(3) Uani 1 1 d . . .
N4 N 0.61245(15) 0.34467(11) 0.33965(7) 0.0142(3) Uani 1 1 d . . .
N5 N 0.38895(15) 0.37521(12) 0.27563(7) 0.0155(3) Uani 1 1 d . . .
N6 N 0.73080(16) 0.16619(12) 0.27492(8) 0.0165(3) Uani 1 1 d . . .
C1 C 0.48243(18) 0.22236(14) 0.41511(8) 0.0140(3) Uani 1 1 d . . .
C2 C 0.41125(18) 0.14953(14) 0.46634(8) 0.0154(3) Uani 1 1 d . . .
C3 C 0.35598(18) 0.07839(14) 0.43852(8) 0.0150(3) Uani 1 1 d . . .
C4 C 0.39258(17) 0.10647(13) 0.36849(8) 0.0133(3) Uani 1 1 d . . .
C5 C 0.36766(17) 0.06238(13) 0.31523(8) 0.0133(3) Uani 1 1 d . . .
C6 C 0.41415(17) 0.09874(13) 0.24786(8) 0.0136(3) Uani 1 1 d . . .
C7 C 0.38822(18) 0.05850(14) 0.19154(9) 0.0155(3) Uani 1 1 d . . .
C8 C 0.45290(18) 0.11738(14) 0.13636(8) 0.0154(3) Uani 1 1 d . . .
C9 C 0.52324(17) 0.19752(14) 0.15472(8) 0.0137(3) Uani 1 1 d . . .
C10 C 0.60584(17) 0.27538(14) 0.11530(8) 0.0135(3) Uani 1 1 d . . .
C11 C 0.67379(17) 0.35121(13) 0.13581(8) 0.0130(3) Uani 1 1 d . . .
C12 C 0.75574(17) 0.43406(14) 0.09788(8) 0.0142(3) Uani 1 1 d . . .
C13 C 0.78796(17) 0.49309(13) 0.13965(9) 0.0139(3) Uani 1 1 d . . .
C14 C 0.73046(17) 0.44788(13) 0.20581(8) 0.0132(3) Uani 1 1 d . . .
C15 C 0.73801(17) 0.48139(14) 0.26538(9) 0.0145(3) Uani 1 1 d . . .
C16 C 0.68354(17) 0.43226(14) 0.32920(9) 0.0145(3) Uani 1 1 d . . .
C17 C 0.68492(18) 0.45503(14) 0.39349(9) 0.0164(3) Uani 1 1 d . . .
C18 C 0.61415(19) 0.37993(14) 0.43874(9) 0.0163(3) Uani 1 1 d . . .
C19 C 0.56531(18) 0.30940(14) 0.40432(8) 0.0152(3) Uani 1 1 d . . .
C20 C 0.28689(17) -0.03293(13) 0.33307(8) 0.0132(3) Uani 1 1 d . . .
C21 C 0.34466(18) -0.13212(14) 0.33336(8) 0.0151(3) Uani 1 1 d . . .
C22 C 0.2711(2) -0.22093(14) 0.34829(9) 0.0179(4) Uani 1 1 d . . .
C23 C 0.1378(2) -0.21267(16) 0.36619(9) 0.0207(4) Uani 1 1 d . . .
C24 C 0.0771(2) -0.11463(17) 0.36647(9) 0.0219(4) Uani 1 1 d . . .
C25 C 0.15235(18) -0.02747(15) 0.34964(9) 0.0171(3) Uani 1 1 d . . .
C26 C 0.61879(17) 0.28286(14) 0.04330(8) 0.0142(3) Uani 1 1 d . . .
C27 C 0.71826(18) 0.23269(14) 0.00278(9) 0.0156(3) Uani 1 1 d . . .
C28 C 0.72801(18) 0.23903(15) -0.06347(9) 0.0174(3) Uani 1 1 d . . .
C29 C 0.63583(19) 0.29679(15) -0.09111(9) 0.0180(3) Uani 1 1 d . . .
C30 C 0.53645(19) 0.34845(15) -0.05204(9) 0.0175(3) Uani 1 1 d . . .
C31 C 0.52961(18) 0.34137(14) 0.01362(9) 0.0156(3) Uani 1 1 d . . .
C32 C 0.80628(17) 0.58075(14) 0.26121(9) 0.0151(3) Uani 1 1 d . . .
C33 C 0.93840(18) 0.58318(15) 0.25825(9) 0.0170(3) Uani 1 1 d . . .
C34 C 1.00261(18) 0.67484(16) 0.25172(9) 0.0199(4) Uani 1 1 d . . .
C35 C 0.9323(2) 0.76860(16) 0.24944(10) 0.0223(4) Uani 1 1 d . . .
C36 C 0.8009(2) 0.76875(16) 0.25438(11) 0.0241(4) Uani 1 1 d . . .
C37 C 0.73867(18) 0.67613(15) 0.25970(10) 0.0200(4) Uani 1 1 d . . .
C38 C 0.3731(2) 0.4500(2) 0.32401(15) 0.0393(7) Uani 1 1 d . . .
H38A H 0.2933 0.4925 0.3235 0.059 Uiso 1 1 calc R . .
H38B H 0.4486 0.4956 0.3127 0.059 Uiso 1 1 calc R . .
H38C H 0.3671 0.4110 0.3677 0.059 Uiso 1 1 calc R . .
C39 C 0.2666(2) 0.31675(16) 0.29201(12) 0.0251(4) Uani 1 1 d . . .
H39A H 0.1922 0.3661 0.2936 0.038 Uiso 1 1 calc R . .
H39B H 0.2583 0.2737 0.3346 0.038 Uiso 1 1 calc R . .
H39C H 0.2681 0.2716 0.2586 0.038 Uiso 1 1 calc R . .
C40 C 0.3956(3) 0.4381(2) 0.21131(12) 0.0472(8) Uani 1 1 d . . .
H40A H 0.4067 0.3916 0.1779 0.071 Uiso 1 1 calc R . .
H40B H 0.4698 0.4849 0.2010 0.071 Uiso 1 1 calc R . .
H40C H 0.3146 0.4797 0.2123 0.071 Uiso 1 1 calc R . .
C41 C 0.7656(3) 0.1137(2) 0.21538(10) 0.0405(7) Uani 1 1 d . . .
H41A H 0.7840 0.1666 0.1766 0.061 Uiso 1 1 calc R . .
H41B H 0.6926 0.0714 0.2137 0.061 Uiso 1 1 calc R . .
H41C H 0.8431 0.0686 0.2165 0.061 Uiso 1 1 calc R . .
C42 C 0.8466(3) 0.2229(2) 0.2770(2) 0.0715(13) Uani 1 1 d . . .
H42A H 0.8295 0.2549 0.3172 0.107 Uiso 1 1 calc R . .
H42B H 0.8661 0.2775 0.2392 0.107 Uiso 1 1 calc R . .
H42C H 0.9214 0.1739 0.2758 0.107 Uiso 1 1 calc R . .
C43 C 0.7110(2) 0.08151(19) 0.33080(10) 0.0323(6) Uani 1 1 d . . .
H43A H 0.7910 0.0383 0.3286 0.048 Uiso 1 1 calc R . .
H43B H 0.6390 0.0381 0.3292 0.048 Uiso 1 1 calc R . .
H43C H 0.6899 0.1120 0.3717 0.048 Uiso 1 1 calc R . .
C51 C 0.2473(3) 0.0626(2) 0.92603(13) 0.0356(5) Uani 1 1 d . . .
H51A H 0.2394 0.0527 0.9738 0.043 Uiso 1 1 calc R . .
H51B H 0.2790 -0.0045 0.9099 0.043 Uiso 1 1 calc R . .
Cl1 Cl 0.09262(6) 0.09361(5) 0.91041(3) 0.04017(14) Uani 1 1 d . . .
Cl2 Cl 0.36160(8) 0.15797(6) 0.88958(5) 0.0571(2) Uani 1 1 d . . .
C52 C 0.1202(4) 0.2774(2) 0.07066(14) 0.0531(8) Uani 1 1 d . . .
H52A H 0.0637 0.3121 0.0423 0.064 Uiso 1 1 calc R . .
H52B H 0.2114 0.2801 0.0445 0.064 Uiso 1 1 calc R . .
Cl3 Cl 0.10748(8) 0.34962(6) 0.13781(3) 0.04967(17) Uani 1 1 d . . .
Cl4 Cl 0.07730(8) 0.14819(6) 0.09311(4) 0.0584(2) Uani 1 1 d . . .
C53 C 1.0193(4) 0.6577(2) 0.54918(15) 0.0534(8) Uani 1 1 d . . .
H53A H 1.0984 0.6459 0.5150 0.064 Uiso 0.5256(15) 1 calc PR A 1
H53B H 1.0425 0.6364 0.5917 0.064 Uiso 0.5256(15) 1 calc PR A 1
H53C H 0.9962 0.5925 0.5796 0.064 Uiso 0.4744(15) 1 calc PR A 2
H53D H 1.0865 0.6404 0.5108 0.064 Uiso 0.4744(15) 1 calc PR A 2
Cl5A Cl 0.91213(15) 0.57849(12) 0.54430(8) 0.0543(4) Uani 0.5256(15) 1 d P A 1
Cl6A Cl 0.98840(16) 0.78921(11) 0.54250(7) 0.0550(4) Uani 0.5256(15) 1 d P A 1
Cl5B Cl 0.86836(14) 0.71811(12) 0.52202(6) 0.0406(4) Uani 0.4744(15) 1 d P A 2
Cl6B Cl 1.07562(16) 0.74087(14) 0.58508(9) 0.0540(5) Uani 0.4744(15) 1 d P A 2

loop_
_atom_site_aniso_label
_atom_site_aniso_U_11
_atom_site_aniso_U_22
_atom_site_aniso_U_33
_atom_site_aniso_U_23
_atom_site_aniso_U_13
_atom_site_aniso_U_12
Ir1 0.01072(3) 0.00770(3) 0.01417(3) -0.00098(2) -0.00052(2) -0.00149(2)
Br1 0.02762(10) 0.01818(9) 0.01469(7) -0.00375(7) 0.00175(7) -0.00668(7)
Br2 0.02543(10) 0.01739(9) 0.01698(8) -0.00111(7) 0.00221(7) -0.00932(7)
Br3 0.02785(10) 0.02532(10) 0.01900(8) -0.00063(7) -0.00459(7) -0.01754(8)
Br4 0.02122(9) 0.02228(10) 0.01601(8) -0.00098(7) -0.00493(7) -0.00911(7)
Br5 0.01686(8) 0.02018(9) 0.01679(8) 0.00081(6) 0.00038(6) -0.00763(7)
Br6 0.02124(9) 0.01550(9) 0.02079(8) 0.00168(7) -0.00159(7) -0.00934(7)
Br7 0.02621(10) 0.02162(10) 0.02807(10) -0.00647(8) -0.00474(8) -0.00901(8)
Br8 0.02505(10) 0.01948(9) 0.01766(8) -0.00454(7) -0.00366(7) -0.00441(7)
F1 0.0154(5) 0.0187(6) 0.0337(6) -0.0080(5) -0.0016(5) 0.0028(5)
F2 0.0429(8) 0.0105(5) 0.0273(6) -0.0058(5) -0.0081(6) -0.0002(5)
F3 0.0395(8) 0.0264(7) 0.0271(6) 0.0011(5) -0.0039(6) -0.0252(6)
F4 0.0129(6) 0.0456(8) 0.0385(7) -0.0015(6) -0.0002(5) -0.0118(5)
F5 0.0172(6) 0.0221(6) 0.0404(7) -0.0018(5) -0.0027(5) 0.0056(5)
F6 0.0182(6) 0.0279(7) 0.0237(6) -0.0047(5) -0.0062(5) 0.0089(5)
F7 0.0168(6) 0.0330(7) 0.0220(5) -0.0092(5) -0.0004(4) 0.0055(5)
F8 0.0256(6) 0.0321(7) 0.0135(5) 0.0004(5) -0.0019(4) 0.0004(5)
F9 0.0243(7) 0.0295(7) 0.0223(6) 0.0025(5) -0.0087(5) 0.0094(5)
F10 0.0166(6) 0.0262(6) 0.0209(5) -0.0033(5) -0.0012(4) 0.0089(5)
F11 0.0170(6) 0.0234(6) 0.0355(7) -0.0048(5) -0.0083(5) 0.0051(5)
F12 0.0122(5) 0.0433(8) 0.0319(6) -0.0062(6) -0.0043(5) -0.0108(5)
F13 0.0299(7) 0.0249(7) 0.0388(7) -0.0080(6) -0.0008(6) -0.0194(5)
F14 0.0266(7) 0.0110(6) 0.0821(11) -0.0118(7) 0.0011(7) -0.0020(5)
F15 0.0110(5) 0.0137(6) 0.0690(10) -0.0072(6) -0.0006(6) -0.0014(4)
N1 0.0141(7) 0.0089(6) 0.0150(6) -0.0011(5) -0.0020(5) -0.0020(5)
N2 0.0142(7) 0.0113(7) 0.0143(6) -0.0015(5) 0.0003(5) -0.0028(5)
N3 0.0107(6) 0.0088(6) 0.0165(6) -0.0014(5) 0.0000(5) -0.0023(5)
N4 0.0145(7) 0.0103(7) 0.0171(6) -0.0010(5) -0.0022(5) -0.0031(5)
N5 0.0138(7) 0.0118(7) 0.0189(7) -0.0011(5) -0.0002(5) 0.0007(5)
N6 0.0146(7) 0.0112(7) 0.0227(7) -0.0011(6) -0.0028(6) -0.0003(6)
C1 0.0150(8) 0.0109(8) 0.0147(7) -0.0021(6) -0.0004(6) -0.0004(6)
C2 0.0172(8) 0.0124(8) 0.0148(7) -0.0019(6) 0.0001(6) -0.0014(6)
C3 0.0140(8) 0.0107(8) 0.0180(8) -0.0008(6) 0.0006(6) -0.0016(6)
C4 0.0116(7) 0.0086(7) 0.0185(7) -0.0016(6) -0.0009(6) -0.0003(6)
C5 0.0110(7) 0.0088(7) 0.0179(7) -0.0015(6) 0.0012(6) -0.0006(6)
C6 0.0126(7) 0.0107(8) 0.0165(7) -0.0015(6) -0.0009(6) -0.0023(6)
C7 0.0142(8) 0.0130(8) 0.0189(8) -0.0018(6) -0.0023(6) -0.0054(6)
C8 0.0150(8) 0.0160(9) 0.0154(7) -0.0027(6) -0.0029(6) -0.0025(6)
C9 0.0113(7) 0.0112(8) 0.0175(7) -0.0009(6) -0.0014(6) -0.0023(6)
C10 0.0114(7) 0.0118(8) 0.0159(7) -0.0005(6) -0.0016(6) -0.0003(6)
C11 0.0098(7) 0.0099(8) 0.0174(7) 0.0000(6) -0.0007(6) 0.0003(6)
C12 0.0119(7) 0.0125(8) 0.0159(7) 0.0020(6) -0.0010(6) -0.0002(6)
C13 0.0105(7) 0.0090(7) 0.0208(8) 0.0006(6) -0.0021(6) -0.0009(6)
C14 0.0104(7) 0.0085(7) 0.0193(8) -0.0008(6) -0.0014(6) 0.0005(6)
C15 0.0111(7) 0.0106(8) 0.0203(8) -0.0022(6) -0.0005(6) 0.0001(6)
C16 0.0123(7) 0.0106(8) 0.0197(8) -0.0020(6) -0.0015(6) -0.0011(6)
C17 0.0156(8) 0.0123(8) 0.0213(8) -0.0056(7) -0.0020(6) -0.0026(6)
C18 0.0178(8) 0.0122(8) 0.0190(8) -0.0048(6) -0.0025(6) -0.0005(7)
C19 0.0155(8) 0.0123(8) 0.0170(7) -0.0025(6) -0.0018(6) -0.0008(6)
C20 0.0124(7) 0.0109(8) 0.0151(7) -0.0018(6) -0.0002(6) -0.0037(6)
C21 0.0138(8) 0.0140(8) 0.0169(7) -0.0041(6) -0.0007(6) -0.0022(6)
C22 0.0274(10) 0.0108(8) 0.0162(8) -0.0023(6) -0.0051(7) -0.0039(7)
C23 0.0272(10) 0.0208(10) 0.0144(8) 0.0000(7) -0.0035(7) -0.0148(8)
C24 0.0148(8) 0.0296(11) 0.0196(8) -0.0014(8) -0.0004(7) -0.0078(7)
C25 0.0143(8) 0.0160(9) 0.0193(8) -0.0009(7) -0.0012(6) -0.0013(7)
C26 0.0124(7) 0.0124(8) 0.0163(7) -0.0003(6) -0.0008(6) -0.0027(6)
C27 0.0123(7) 0.0146(8) 0.0191(8) -0.0007(6) -0.0029(6) 0.0002(6)
C28 0.0126(8) 0.0191(9) 0.0186(8) -0.0037(7) 0.0009(6) -0.0007(7)
C29 0.0168(8) 0.0205(9) 0.0147(7) 0.0004(6) -0.0011(6) -0.0030(7)
C30 0.0146(8) 0.0164(9) 0.0196(8) 0.0025(7) -0.0040(6) 0.0011(7)
C31 0.0127(8) 0.0136(8) 0.0178(7) 0.0005(6) -0.0002(6) 0.0006(6)
C32 0.0120(7) 0.0131(8) 0.0193(8) -0.0036(6) -0.0002(6) -0.0036(6)
C33 0.0124(8) 0.0187(9) 0.0189(8) -0.0039(7) -0.0007(6) -0.0014(7)
C34 0.0121(8) 0.0295(11) 0.0185(8) -0.0054(7) -0.0010(6) -0.0069(7)
C35 0.0216(9) 0.0200(10) 0.0248(9) -0.0066(8) 0.0008(7) -0.0125(7)
C36 0.0174(9) 0.0132(9) 0.0390(11) -0.0078(8) 0.0025(8) -0.0039(7)
C37 0.0101(7) 0.0137(9) 0.0342(10) -0.0061(7) 0.0011(7) -0.0030(6)
C38 0.0255(12) 0.0306(13) 0.0744(19) -0.0363(13) -0.0220(13) 0.0142(10)
C39 0.0141(9) 0.0173(10) 0.0442(12) -0.0025(9) -0.0081(8) -0.0012(7)
C40 0.0314(14) 0.0501(16) 0.0371(13) 0.0260(11) 0.0116(10) 0.0263(13)
C41 0.0484(16) 0.0506(16) 0.0183(9) -0.0082(10) -0.0062(10) 0.0369(14)
C42 0.0148(11) 0.0165(12) 0.189(4) -0.0226(19) -0.0310(19) 0.0036(9)
C43 0.0299(12) 0.0375(13) 0.0201(9) 0.0089(9) 0.0003(8) 0.0183(10)
C51 0.0294(13) 0.0344(13) 0.0441(14) 0.0038(11) -0.0160(11) -0.0026(10)
Cl1 0.0263(3) 0.0385(3) 0.0561(4) 0.0075(3) -0.0177(3) -0.0059(2)
Cl2 0.0357(4) 0.0439(4) 0.0939(6) 0.0212(4) -0.0351(4) -0.0142(3)
C52 0.073(2) 0.0363(16) 0.0400(15) 0.0020(12) 0.0028(14) -0.0006(15)
Cl3 0.0510(4) 0.0625(5) 0.0329(3) -0.0029(3) -0.0055(3) -0.0061(4)
Cl4 0.0449(4) 0.0512(5) 0.0669(5) -0.0005(4) 0.0097(4) -0.0144(3)
C53 0.068(2) 0.0389(17) 0.0439(16) -0.0086(13) 0.0063(15) 0.0061(15)
Cl5A 0.0495(9) 0.0594(10) 0.0576(9) -0.0269(7) -0.0042(7) -0.0169(7)
Cl6A 0.0584(10) 0.0370(8) 0.0548(8) -0.0087(6) 0.0185(7) -0.0046(6)
Cl5B 0.0313(7) 0.0568(9) 0.0330(6) -0.0077(6) -0.0073(5) 0.0078(6)
Cl6B 0.0396(8) 0.0577(10) 0.0763(11) -0.0344(9) -0.0234(8) 0.0084(7)

loop_
_atom_type_symbol
_atom_type_description
_atom_type_scat_dispersion_real
_atom_type_scat_dispersion_imag
_atom_type_scat_source
C C 0.0033 0.0016 'International Tables Vol C Tables 4.2.6.8 and 6.1.1.4'
H H 0.0000 0.0000 'International Tables Vol C Tables 4.2.6.8 and 6.1.1.4'
N N 0.0061 0.0033 'International Tables Vol C Tables 4.2.6.8 and 6.1.1.4'
F F 0.0171 0.0103 'International Tables Vol C Tables 4.2.6.8 and 6.1.1.4'
Cl Cl 0.1484 0.1585 'International Tables Vol C Tables 4.2.6.8 and 6.1.1.4'
Br Br -0.2901 2.4595 'International Tables Vol C Tables 4.2.6.8 and 6.1.1.4'
Ir Ir -1.4442 7.9887 'International Tables Vol C Tables 4.2.6.8 and 6.1.1.4'

loop_
_geom_angle_atom_site_label_1
_geom_angle_atom_site_label_2
_geom_angle_atom_site_label_3
_geom_angle
_geom_angle_publ_flag
N1 Ir1 N4 79.08(6) yes
N1 Ir1 N3 172.15(6) yes
N4 Ir1 N3 93.08(6) yes
N1 Ir1 N2 93.07(6) yes
N4 Ir1 N2 172.13(6) yes
N3 Ir1 N2 94.77(6) yes
N1 Ir1 N6 91.33(6) yes
N4 Ir1 N6 89.55(6) yes
N3 Ir1 N6 88.99(6) yes
N2 Ir1 N6 90.10(6) yes
N1 Ir1 N5 89.15(6) yes
N4 Ir1 N5 91.07(6) yes
N3 Ir1 N5 90.61(6) yes
N2 Ir1 N5 89.33(6) yes
N6 Ir1 N5 179.27(6) yes
C4 N1 C1 112.63(15) ?
C4 N1 Ir1 129.68(11) ?
C1 N1 Ir1 117.38(12) ?
C9 N2 C6 112.37(14) ?
C9 N2 Ir1 124.19(13) ?
C6 N2 Ir1 123.44(11) ?
C11 N3 C14 111.38(15) ?
C11 N3 Ir1 124.90(12) ?
C14 N3 Ir1 123.64(11) ?
C16 N4 C19 113.34(14) ?
C16 N4 Ir1 129.08(13) ?
C19 N4 Ir1 117.42(12) ?
C40 N5 C39 106.81(19) ?
C40 N5 C38 106.9(2) ?
C39 N5 C38 106.20(17) ?
C40 N5 Ir1 112.08(12) ?
C39 N5 Ir1 111.87(11) ?
C38 N5 Ir1 112.58(12) ?
C42 N6 C43 106.8(2) ?
C42 N6 C41 107.0(2) ?
C43 N6 C41 106.00(17) ?
C42 N6 Ir1 111.72(12) ?
C43 N6 Ir1 112.88(12) ?
C41 N6 Ir1 112.03(12) ?
N1 C1 C19 112.90(16) ?
N1 C1 C2 105.70(15) ?
C19 C1 C2 141.36(16) ?
C3 C2 C1 108.27(15) ?
C3 C2 Br1 124.84(15) ?
C1 C2 Br1 126.89(13) ?
C2 C3 C4 107.76(16) ?
C2 C3 Br2 123.21(13) ?
C4 C3 Br2 129.02(13) ?
N1 C4 C5 120.88(16) ?
N1 C4 C3 105.61(14) ?
C5 C4 C3 133.51(17) ?
C6 C5 C4 126.60(17) ?
C6 C5 C20 117.69(15) ?
C4 C5 C20 115.70(15) ?
N2 C6 C5 126.18(15) ?
N2 C6 C7 105.08(15) ?
C5 C6 C7 128.74(17) ?
C8 C7 C6 108.54(16) ?
C8 C7 Br3 122.16(13) ?
C6 C7 Br3 129.26(14) ?
C7 C8 C9 108.64(15) ?
C7 C8 Br4 122.43(14) ?
C9 C8 Br4 128.92(14) ?
N2 C9 C10 124.59(15) ?
N2 C9 C8 105.35(16) ?
C10 C9 C8 130.06(15) ?
C9 C10 C11 127.82(15) ?
C9 C10 C26 116.35(15) ?
C11 C10 C26 115.76(16) ?
N3 C11 C10 123.67(16) ?
N3 C11 C12 106.17(14) ?
C10 C11 C12 130.03(15) ?
C13 C12 C11 108.37(15) ?
C13 C12 Br5 122.03(15) ?
C11 C12 Br5 129.58(13) ?
C12 C13 C14 108.59(16) ?
C12 C13 Br6 122.26(14) ?
C14 C13 Br6 129.15(13) ?
N3 C14 C15 125.53(17) ?
N3 C14 C13 105.44(14) ?
C15 C14 C13 129.03(17) ?
C16 C15 C14 126.93(17) ?
C16 C15 C32 115.67(15) ?
C14 C15 C32 117.36(16) ?
N4 C16 C15 121.45(15) ?
N4 C16 C17 105.17(16) ?
C15 C16 C17 133.39(17) ?
C18 C17 C16 108.05(15) ?
C18 C17 Br7 123.09(13) ?
C16 C17 Br7 128.83(15) ?
C17 C18 C19 108.27(15) ?
C17 C18 Br8 123.95(13) ?
C19 C18 Br8 127.70(15) ?
N4 C19 C1 113.19(15) ?
N4 C19 C18 105.14(16) ?
C1 C19 C18 141.56(17) ?
C25 C20 C21 116.82(17) ?
C25 C20 C5 122.19(15) ?
C21 C20 C5 120.99(16) ?
F1 C21 C22 118.77(16) ?
F1 C21 C20 119.55(17) ?
C22 C21 C20 121.63(17) ?
F2 C22 C23 119.87(18) ?
F2 C22 C21 120.17(18) ?
C23 C22 C21 119.94(17) ?
F3 C23 C22 120.14(18) ?
F3 C23 C24 120.06(19) ?
C22 C23 C24 119.78(18) ?
F4 C24 C25 121.18(18) ?
F4 C24 C23 119.73(19) ?
C25 C24 C23 119.08(18) ?
F5 C25 C24 117.90(17) ?
F5 C25 C20 119.40(17) ?
C24 C25 C20 122.69(17) ?
C31 C26 C27 116.39(16) ?
C31 C26 C10 120.65(15) ?
C27 C26 C10 122.96(15) ?
F6 C27 C28 118.20(15) ?
F6 C27 C26 119.42(15) ?
C28 C27 C26 122.38(16) ?
F7 C28 C27 120.86(16) ?
F7 C28 C29 119.62(16) ?
C27 C28 C29 119.51(16) ?
F8 C29 C28 120.62(16) ?
F8 C29 C30 120.02(16) ?
C28 C29 C30 119.36(16) ?
F9 C30 C31 121.11(16) ?
F9 C30 C29 118.98(16) ?
C31 C30 C29 119.90(16) ?
F10 C31 C30 117.99(15) ?
F10 C31 C26 119.55(15) ?
C30 C31 C26 122.45(16) ?
C33 C32 C37 116.86(17) ?
C33 C32 C15 122.33(16) ?
C37 C32 C15 120.81(16) ?
F11 C33 C34 118.05(17) ?
F11 C33 C32 119.44(17) ?
C34 C33 C32 122.48(17) ?
F12 C34 C33 121.32(17) ?
F12 C34 C35 119.68(18) ?
C33 C34 C35 119.00(18) ?
F13 C35 C36 120.29(18) ?
F13 C35 C34 119.72(19) ?
C36 C35 C34 119.99(19) ?
F14 C36 C35 119.39(19) ?
F14 C36 C37 120.47(19) ?
C35 C36 C37 120.13(18) ?
F15 C37 C36 119.48(16) ?
F15 C37 C32 119.03(17) ?
C36 C37 C32 121.48(18) ?
Cl2 C51 Cl1 113.23(14) ?
Cl4 C52 Cl3 114.43(17) ?
Cl5A C53 Cl6B 153.0(2) ?
Cl5A C53 Cl6A 121.1(2) ?
Cl6B C53 Cl6A 53.20(12) ?
Cl5A C53 Cl5B 63.30(15) ?
Cl6B C53 Cl5B 108.72(16) ?
Cl6A C53 Cl5B 58.54(12) ?

loop_
_geom_bond_atom_site_label_1
_geom_bond_atom_site_label_2
_geom_bond_distance
_geom_bond_publ_flag
Ir1 N1 1.9585(16) yes
Ir1 N4 1.9630(14) yes
Ir1 N3 1.9870(15) yes
Ir1 N2 1.9893(14) yes
Ir1 N6 2.1865(15) yes
Ir1 N5 2.1918(14) yes
Br1 C2 1.8634(17) ?
Br2 C3 1.8684(19) ?
Br3 C7 1.8656(18) ?
Br4 C8 1.8733(16) ?
Br5 C12 1.8721(17) ?
Br6 C13 1.8726(19) ?
Br7 C17 1.8717(18) ?
Br8 C18 1.8603(18) ?
F1 C21 1.335(2) ?
F2 C22 1.345(2) ?
F3 C23 1.333(2) ?
F4 C24 1.335(2) ?
F5 C25 1.347(2) ?
F6 C27 1.343(2) ?
F7 C28 1.3392(19) ?
F8 C29 1.332(2) ?
F9 C30 1.341(2) ?
F10 C31 1.3449(19) ?
F11 C33 1.346(2) ?
F12 C34 1.335(2) ?
F13 C35 1.337(2) ?
F14 C36 1.341(2) ?
F15 C37 1.336(2) ?
N1 C4 1.357(2) ?
N1 C1 1.375(2) ?
N2 C9 1.375(2) ?
N2 C6 1.378(2) ?
N3 C11 1.373(2) ?
N3 C14 1.384(2) ?
N4 C16 1.356(2) ?
N4 C19 1.367(2) ?
N5 C40 1.475(3) ?
N5 C39 1.476(3) ?
N5 C38 1.488(2) ?
N6 C42 1.472(3) ?
N6 C43 1.478(3) ?
N6 C41 1.484(2) ?
C1 C19 1.423(3) ?
C1 C2 1.426(3) ?
C2 C3 1.386(2) ?
C3 C4 1.445(2) ?
C4 C5 1.423(2) ?
C5 C6 1.419(2) ?
C5 C20 1.490(3) ?
C6 C7 1.461(2) ?
C7 C8 1.358(3) ?
C8 C9 1.456(2) ?
C9 C10 1.409(3) ?
C10 C11 1.421(2) ?
C10 C26 1.495(2) ?
C11 C12 1.439(3) ?
C12 C13 1.363(2) ?
C13 C14 1.445(3) ?
C14 C15 1.419(2) ?
C15 C16 1.414(3) ?
C15 C32 1.490(3) ?
C16 C17 1.444(2) ?
C17 C18 1.377(3) ?
C18 C19 1.436(2) ?
C20 C25 1.379(3) ?
C20 C21 1.388(2) ?
C21 C22 1.378(3) ?
C22 C23 1.369(3) ?
C23 C24 1.387(3) ?
C24 C25 1.371(3) ?
C26 C31 1.384(2) ?
C26 C27 1.387(2) ?
C27 C28 1.380(2) ?
C28 C29 1.381(3) ?
C29 C30 1.381(2) ?
C30 C31 1.372(2) ?
C32 C33 1.382(3) ?
C32 C37 1.389(2) ?
C33 C34 1.372(3) ?
C34 C35 1.385(3) ?
C35 C36 1.364(3) ?
C36 C37 1.376(3) ?
C51 Cl2 1.739(3) ?
C51 Cl1 1.753(2) ?
C52 Cl4 1.725(3) ?
C52 Cl3 1.793(3) ?
C53 Cl5A 1.599(4) ?
C53 Cl6B 1.618(4) ?
C53 Cl6A 1.704(3) ?
C53 Cl5B 1.907(4) ?

loop_
_geom_torsion_atom_site_label_1
_geom_torsion_atom_site_label_2
_geom_torsion_atom_site_label_3
_geom_torsion_atom_site_label_4
_geom_torsion
C4 C5 C20 C21 -96.43(19)
C9 C10 C26 C27 -94.2(2)
C14 C15 C32 C33 -90.6(2)
